data_4518320
loop_
_publ_author_name
'Sun, Yayong'
'Lu, Dong-Fei'
'Sun, Yuexin'
'Gao, Mei-Yan'
'Zheng, Nan'
'Gu, Cheng'
'Wang, Fei'
'Zhang, Jian'

_publ_section_title
;
 Large Titanium-Oxo Clusters as Precursors to Synthesize the Single
 Crystals of Ti-MOFs
;
_journal_name_full 'ACS Materials Letters'
_journal_page_first 64
_journal_page_last 68
_journal_paper_doi 10.1021/acsmaterialslett.0c00456
_journal_year 2020
_chemical_formula_moiety 'C14 H8 O7 S Ti'
_chemical_formula_sum 'C14 H8 O7 S Ti'
_chemical_formula_weight 368.16
_space_group_crystal_system tetragonal
_space_group_IT_number 97
_space_group_name_Hall 'I 4 2'
_space_group_name_H-M_alt 'I 4 2 2'
_atom_sites_solution_hydrogens geom
_atom_sites_solution_primary iterative
_audit_creation_date 2019-09-29
_audit_creation_method
;
Olex2 1.2
(compiled 2018.05.29 svn.r3508 for OlexSys, GUI svn.r5506)
;
_cell_angle_alpha 90
_cell_angle_beta 90
_cell_angle_gamma 90
_cell_formula_units_Z 16
_cell_length_a 18.7537(3)
_cell_length_b 18.7537(3)
_cell_length_c 21.8194(5)
_cell_measurement_reflns_used 6651
_cell_measurement_temperature 99.9(6)
_cell_measurement_theta_max 53.8480
_cell_measurement_theta_min 2.7040
_cell_volume 7673.9(2)
_computing_cell_refinement 'CrysAlisPro 1.171.39.46c (Rigaku OD, 2018)'
_computing_data_collection 'CrysAlisPro 1.171.39.46c (Rigaku OD, 2018)'
_computing_data_reduction 'CrysAlisPro 1.171.39.46c (Rigaku OD, 2018)'
_computing_molecular_graphics 'Olex2 (Dolomanov et al., 2009)'
_computing_publication_material 'Olex2 (Dolomanov et al., 2009)'
_computing_structure_refinement 'ShelXL (Sheldrick, 2015)'
_computing_structure_solution 'olex2.solve (Bourhis et al., 2015)'
_diffrn_ambient_environment N~2~
_diffrn_ambient_temperature 99.9(6)
_diffrn_detector 'CCD plate'
_diffrn_detector_area_resol_mean 10.0000
_diffrn_detector_type HyPix
_diffrn_measured_fraction_theta_full 1.000
_diffrn_measured_fraction_theta_max 1.000
_diffrn_measurement_details
;
List of Runs (angles in degrees, time in seconds):

  # Type    Start    End  Width  t~exp~   \w     \q     \k     \f   Frames
--------------------------------------------------------------------------
  1  \w     43.00  70.00   0.50    5.00    --   -1.17  57.00-120.00   54
  2  \w     -6.00  20.00   0.50    5.00    --   -1.17  57.00-120.00   52
  3  \w    -15.00  22.00   0.50   16.00    --   59.36 -19.00-150.00   74
  4  \w   -123.00 -57.00   0.50   16.00    --  -61.71 -46.00-162.00  132
  5  \w     -4.00  22.00   0.50   16.00    --   59.36 -19.00 120.00   52
  6  \w    -23.00   3.00   0.50   16.00    --  -61.71  19.00 150.00   52
  7  \w   -113.00 -23.00   0.50   16.00    --  -61.71 130.00  41.00  180
;
_diffrn_measurement_device 'four-circle diffractometer'
_diffrn_measurement_device_type 'ROD, Synergy Custom system, HyPix'
_diffrn_measurement_method '\w scans'
_diffrn_orient_matrix_type 'CrysAlisPro convention (1999,Acta A55,543-557)'
_diffrn_orient_matrix_UB_11 0.0068276000
_diffrn_orient_matrix_UB_12 -0.0019227000
_diffrn_orient_matrix_UB_13 -0.0610265000
_diffrn_orient_matrix_UB_21 -0.0580814000
_diffrn_orient_matrix_UB_22 0.0410271000
_diffrn_orient_matrix_UB_23 -0.0057986000
_diffrn_orient_matrix_UB_31 0.0410225000
_diffrn_orient_matrix_UB_32 0.0584464000
_diffrn_orient_matrix_UB_33 0.0019993000
_diffrn_radiation_monochromator mirror
_diffrn_radiation_probe x-ray
_diffrn_radiation_type GaK\a
_diffrn_radiation_wavelength 1.3405
_diffrn_reflns_av_R_equivalents 0.0267
_diffrn_reflns_av_unetI/netI 0.0282
_diffrn_reflns_Laue_measured_fraction_full 1.000
_diffrn_reflns_Laue_measured_fraction_max 1.000
_diffrn_reflns_limit_h_max 20
_diffrn_reflns_limit_h_min -19
_diffrn_reflns_limit_k_max 22
_diffrn_reflns_limit_k_min -15
_diffrn_reflns_limit_l_max 24
_diffrn_reflns_limit_l_min -25
_diffrn_reflns_number 10587
_diffrn_reflns_point_group_measured_fraction_full 0.998
_diffrn_reflns_point_group_measured_fraction_max 0.998
_diffrn_reflns_theta_full 52.043
_diffrn_reflns_theta_max 52.043
_diffrn_reflns_theta_min 2.701
_diffrn_source 'micro-focus metaljet'
_exptl_absorpt_coefficient_mu 3.249
_exptl_absorpt_correction_T_max 1.00000
_exptl_absorpt_correction_T_min 0.84032
_exptl_absorpt_correction_type multi-scan
_exptl_absorpt_process_details
;
CrysAlisPro 1.171.39.46c (Rigaku Oxford Diffraction, 2018)
Empirical absorption correction using spherical harmonics,
 implemented in SCALE3 ABSPACK scaling algorithm.
;
_exptl_crystal_colour 'clear light colourless'
_exptl_crystal_colour_lustre clear
_exptl_crystal_colour_modifier light
_exptl_crystal_colour_primary colourless
_exptl_crystal_density_diffrn 1.275
_exptl_crystal_description block
_exptl_crystal_F_000 2976
_exptl_crystal_size_max 0.04
_exptl_crystal_size_mid 0.02
_exptl_crystal_size_min 0.02
_refine_diff_density_max 0.681
_refine_diff_density_min -0.665
_refine_diff_density_rms 0.117
_refine_ls_abs_structure_details
;
 Flack x determined using 1173 quotients [(I+)-(I-)]/[(I+)+(I-)]
 (Parsons, Flack and Wagner, Acta Cryst. B69 (2013) 249-259).
;
_refine_ls_abs_structure_Flack 0.019(6)
_refine_ls_extinction_method none
_refine_ls_goodness_of_fit_ref 1.104
_refine_ls_hydrogen_treatment constr
_refine_ls_matrix_type full
_refine_ls_number_parameters 209
_refine_ls_number_reflns 3283
_refine_ls_number_restraints 177
_refine_ls_restrained_S_all 1.220
_refine_ls_R_factor_all 0.0580
_refine_ls_R_factor_gt 0.0529
_refine_ls_shift/su_max 0.000
_refine_ls_shift/su_mean 0.000
_refine_ls_structure_factor_coef Fsqd
_refine_ls_weighting_details 'w=1/[\s^2^(Fo^2^)+(0.1151P)^2^+13.0541P] where P=(Fo^2^+2Fc^2^)/3'
_refine_ls_weighting_scheme calc
_refine_ls_wR_factor_gt 0.1621
_refine_ls_wR_factor_ref 0.1669
_reflns_Friedel_coverage 0.745
_reflns_Friedel_fraction_full 0.996
_reflns_Friedel_fraction_max 0.996
_reflns_number_gt 2986
_reflns_number_total 3283
_reflns_threshold_expression 'I > 2\s(I)'
_cod_data_source_file tz0c00456_si_002.cif
_cod_data_source_block FIR-126
_cod_original_cell_volume 7673.9(3)
_cod_database_code 4518320
_shelx_shelxl_version_number 2017/1
_chemical_oxdiff_formula 'C H O Ti S'
_shelx_space_group_comment
;
The symmetry employed for this shelxl refinement is uniquely defined
by the following loop, which should always be used as a source of
symmetry information in preference to the above space-group names.
They are only intended as comments.
;
_shelx_estimated_absorpt_t_max 0.938
_shelx_estimated_absorpt_t_min 0.881
_reflns_odcompleteness_completeness 100.00
_reflns_odcompleteness_iscentric 1
_reflns_odcompleteness_theta 51.98
_olex2_refinement_description
;
1. Fixed Uiso
 At 1.2 times of:
  All C(H) groups
2. Rigid bond restraints
 C12, C11, C8, C9
 with sigma for 1-2 distances of 0.01 and sigma for 1-3 distances of 0.01
 C10, C9, C8, C7, C12, C11
 with sigma for 1-2 distances of 0.01 and sigma for 1-3 distances of 0.01
 O5, S1, O6
 with sigma for 1-2 distances of 0.01 and sigma for 1-3 distances of 0.01
 S1, O5, O6
 with sigma for 1-2 distances of 0.01 and sigma for 1-3 distances of 0.01
3. Uiso/Uaniso restraints and constraints
C8 \\sim C9 \\sim C11 \\sim C12: within 1.7A with sigma of 0.04 and sigma for
terminal atoms of 0.08
C12 \\sim C11 \\sim C10 \\sim C9 \\sim C8 \\sim C7: within 3.8A with sigma of
0.04 and sigma for terminal atoms of 0.08
O5 \\sim S1 \\sim O6: within 3.8A with sigma of 0.04 and sigma for terminal
atoms of 0.08
Uanis(C8) \\sim Ueq, Uanis(C9) \\sim Ueq, Uanis(C10) \\sim Ueq, Uanis(C11)
\\sim Ueq, Uanis(C12) \\sim Ueq, Uanis(C7) \\sim Ueq: with sigma of 0.01 and
sigma for terminal atoms of 0.02
Uanis(O6) \\sim Ueq, Uanis(O5) \\sim Ueq, Uanis(S1) \\sim Ueq: with sigma of
0.01 and sigma for terminal atoms of 0.02
Uanis(C11) \\sim Ueq, Uanis(C12) \\sim Ueq, Uanis(C8) \\sim Ueq, Uanis(C9)
\\sim Ueq: with sigma of 0.01 and sigma for terminal atoms of 0.02
4.a Aromatic/amide H refined with riding coordinates:
 C6(H6), C5(H5), C2(H2), C3(H3), C8(H8), C9(H9), C11(H11), C12(H12)
;
_platon_squeeze_void_probe_radius 1.20
_olex2_submission_special_instructions 'No special instructions were received'
_oxdiff_exptl_absorpt_empirical_details
;
Empirical correction (ABSPACK) includes:
- Absorption correction using spherical harmonics
- Frame scaling
;
_oxdiff_exptl_absorpt_empirical_full_max 2.438
_oxdiff_exptl_absorpt_empirical_full_min 0.441

loop_
_space_group_symop_operation_xyz
'x, y, z'
'-x, -y, z'
'-y, x, z'
'y, -x, z'
'-x, y, -z'
'x, -y, -z'
'y, x, -z'
'-y, -x, -z'
'x+1/2, y+1/2, z+1/2'
'-x+1/2, -y+1/2, z+1/2'
'-y+1/2, x+1/2, z+1/2'
'y+1/2, -x+1/2, z+1/2'
'-x+1/2, y+1/2, -z+1/2'
'x+1/2, -y+1/2, -z+1/2'
'y+1/2, x+1/2, -z+1/2'
'-y+1/2, -x+1/2, -z+1/2'

loop_
_atom_site_label
_atom_site_type_symbol
_atom_site_fract_x
_atom_site_fract_y
_atom_site_fract_z
_atom_site_U_iso_or_equiv
_atom_site_adp_type
_atom_site_occupancy
_atom_site_site_symmetry_order
_atom_site_calc_flag
_atom_site_refinement_flags_posn
_atom_site_refinement_flags_adp
_atom_site_refinement_flags_occupancy
_atom_site_disorder_assembly
_atom_site_disorder_group
Ti2 Ti 0.83649(5) 0.16351(5) 0.000000 0.0175(4) Uani 1 2 d S T P . .
Ti1 Ti 1.000000 0.23361(7) 0.000000 0.0203(4) Uani 1 2 d S T P . .
S1 S 0.74326(18) 0.59909(10) 0.11209(9) 0.0675(9) Uani 1 1 d . U . . .
O2 O 0.8238(2) 0.2682(2) 0.02389(18) 0.0189(9) Uani 1 1 d . . . . .
O4 O 0.6912(2) 0.6430(2) 0.41241(18) 0.0224(9) Uani 1 1 d . . . . .
O7 O 0.9306(2) 0.1701(2) 0.01828(18) 0.0205(9) Uani 1 1 d . . . . .
O1 O 0.9332(2) 0.3167(2) 0.0233(2) 0.0238(10) Uani 1 1 d . . . . .
O3 O 0.7420(3) 0.5355(2) 0.41367(19) 0.0283(10) Uani 1 1 d . . . . .
C14 C 0.7193(3) 0.5904(3) 0.3867(3) 0.0207(12) Uani 1 1 d . . . . .
C13 C 0.8665(3) 0.3193(3) 0.0327(3) 0.0189(12) Uani 1 1 d . . . . .
C1 C 0.8361(4) 0.3881(3) 0.0539(3) 0.0229(13) Uani 1 1 d . . . . .
C10 C 0.7262(4) 0.5924(3) 0.3186(3) 0.0301(14) Uani 1 1 d . U . . .
O5 O 0.7950(6) 0.6524(3) 0.0983(2) 0.094(3) Uani 1 1 d . U . . .
O6 O 0.6721(5) 0.6038(4) 0.0878(3) 0.093(3) Uani 1 1 d . U . . .
C6 C 0.7631(4) 0.3941(3) 0.0601(3) 0.0279(15) Uani 1 1 d . . . . .
H6 H 0.733953 0.354975 0.052699 0.033 Uiso 1 1 calc R . . . .
C4 C 0.7798(5) 0.5156(3) 0.0897(3) 0.043(2) Uani 1 1 d . . . . .
C5 C 0.7334(4) 0.4589(4) 0.0776(3) 0.0382(18) Uani 1 1 d . . . . .
H5 H 0.684280 0.464407 0.081130 0.046 Uiso 1 1 calc R . . . .
C2 C 0.8813(4) 0.4451(4) 0.0666(3) 0.0357(17) Uani 1 1 d . . . . .
H2 H 0.930470 0.439968 0.063095 0.043 Uiso 1 1 calc R . . . .
C3 C 0.8522(5) 0.5094(4) 0.0845(3) 0.0417(18) Uani 1 1 d . . . . .
H3 H 0.881575 0.548163 0.093022 0.050 Uiso 1 1 calc R . . . .
C7 C 0.7375(5) 0.5938(4) 0.1933(3) 0.046(2) Uani 1 1 d . U . . .
C8 C 0.6991(8) 0.6420(7) 0.2225(5) 0.103(4) Uani 1 1 d . U . . .
H8 H 0.674294 0.676134 0.200171 0.124 Uiso 1 1 calc R . . . .
C9 C 0.6952(8) 0.6424(7) 0.2842(5) 0.103(4) Uani 1 1 d . U . . .
H9 H 0.670132 0.678885 0.303493 0.124 Uiso 1 1 calc R . . . .
C11 C 0.7580(9) 0.5405(8) 0.2890(5) 0.110(4) Uani 1 1 d . U . . .
H11 H 0.779554 0.504221 0.311305 0.133 Uiso 1 1 calc R . . . .
C12 C 0.7605(10) 0.5380(8) 0.2263(6) 0.112(4) Uani 1 1 d . U . . .
H12 H 0.778156 0.497671 0.206697 0.135 Uiso 1 1 calc R . . . .

loop_
_atom_site_aniso_label
_atom_site_aniso_U_11
_atom_site_aniso_U_22
_atom_site_aniso_U_33
_atom_site_aniso_U_23
_atom_site_aniso_U_13
_atom_site_aniso_U_12
Ti2 0.0200(5) 0.0200(5) 0.0126(7) 0.0030(5) 0.0030(5) 0.0029(5)
Ti1 0.0210(7) 0.0246(7) 0.0152(7) 0.000 -0.0030(7) 0.000
S1 0.159(3) 0.0302(10) 0.0131(9) 0.0028(8) 0.0123(13) 0.0418(13)
O2 0.021(2) 0.018(2) 0.0184(19) -0.0008(16) 0.0022(16) 0.0013(16)
O4 0.031(2) 0.022(2) 0.0140(19) 0.0000(17) 0.0026(18) 0.0035(17)
O7 0.019(2) 0.023(2) 0.020(2) 0.0067(16) -0.0003(15) 0.0021(15)
O1 0.021(2) 0.025(2) 0.026(2) -0.0003(17) 0.0003(17) -0.0003(16)
O3 0.046(3) 0.024(2) 0.015(2) 0.0028(18) 0.008(2) 0.0105(19)
C14 0.022(3) 0.020(3) 0.019(3) -0.001(2) 0.006(2) 0.003(2)
C13 0.025(3) 0.020(3) 0.012(3) 0.000(2) 0.000(2) -0.001(2)
C1 0.034(3) 0.019(3) 0.015(3) 0.001(2) 0.001(3) 0.002(2)
C10 0.047(4) 0.022(3) 0.021(3) 0.002(3) 0.005(3) 0.008(3)
O5 0.240(9) 0.022(3) 0.021(3) 0.004(2) 0.042(4) 0.003(4)
O6 0.181(7) 0.074(4) 0.023(3) -0.007(3) -0.015(4) 0.092(5)
C6 0.034(4) 0.027(3) 0.023(3) 0.000(3) 0.007(3) 0.002(3)
C4 0.093(7) 0.025(4) 0.010(3) 0.000(3) 0.008(4) 0.017(4)
C5 0.048(4) 0.037(4) 0.029(4) 0.000(3) 0.010(3) 0.020(3)
C2 0.049(4) 0.030(4) 0.027(4) -0.008(3) 0.006(3) -0.009(3)
C3 0.074(5) 0.021(4) 0.029(4) -0.003(3) 0.002(4) -0.004(4)
C7 0.086(6) 0.027(3) 0.025(4) -0.004(3) 0.006(4) 0.017(4)
C8 0.156(9) 0.105(8) 0.049(5) 0.010(5) 0.015(6) 0.065(7)
C9 0.159(9) 0.103(7) 0.047(5) 0.003(5) 0.016(6) 0.062(7)
C11 0.168(10) 0.111(8) 0.053(5) 0.009(6) 0.007(7) 0.068(7)
C12 0.173(10) 0.110(8) 0.054(5) 0.004(6) 0.018(7) 0.055(7)

loop_
_atom_type_symbol
_atom_type_description
_atom_type_scat_dispersion_real
_atom_type_scat_dispersion_imag
_atom_type_scat_source
C C 0.0150 0.0070 'International Tables Vol C Tables 4.2.6.8 and 6.1.1.4'
H H 0.0000 0.0000 'International Tables Vol C Tables 4.2.6.8 and 6.1.1.4'
O O 0.0410 0.0250 'International Tables Vol C Tables 4.2.6.8 and 6.1.1.4'
S S 0.2920 0.4240 'International Tables Vol C Tables 4.2.6.8 and 6.1.1.4'
Ti Ti 0.3610 1.4660 'International Tables Vol C Tables 4.2.6.8 and 6.1.1.4'

loop_
_geom_angle_atom_site_label_1
_geom_angle_atom_site_label_2
_geom_angle_atom_site_label_3
_geom_angle
_geom_angle_site_symmetry_1
_geom_angle_site_symmetry_3
_geom_angle_publ_flag
Ti1 Ti2 Ti1 136.41(6) . 3_645 ?
O2 Ti2 Ti1 74.25(11) . . ?
O2 Ti2 Ti1 74.26(11) 8_665 3_645 ?
O2 Ti2 Ti1 146.77(11) . 3_645 ?
O2 Ti2 Ti1 146.77(11) 8_665 . ?
O2 Ti2 O2 80.9(2) . 8_665 ?
O4 Ti2 Ti1 73.94(12) 11_644 . ?
O4 Ti2 Ti1 73.94(12) 13_645 3_645 ?
O4 Ti2 Ti1 108.16(12) 13_645 . ?
O4 Ti2 Ti1 108.16(12) 11_644 3_645 ?
O4 Ti2 O2 90.95(17) 13_645 8_665 ?
O4 Ti2 O2 84.93(16) 13_645 . ?
O4 Ti2 O2 84.93(16) 11_644 8_665 ?
O4 Ti2 O2 90.95(17) 11_644 . ?
O4 Ti2 O4 174.6(3) 13_645 11_644 ?
O7 Ti2 Ti1 116.50(13) . 3_645 ?
O7 Ti2 Ti1 22.88(12) 8_665 3_645 ?
O7 Ti2 Ti1 116.50(13) 8_665 . ?
O7 Ti2 Ti1 22.88(12) . . ?
O7 Ti2 O2 169.20(17) 8_665 . ?
O7 Ti2 O2 89.52(16) 8_665 8_665 ?
O7 Ti2 O2 169.20(17) . 8_665 ?
O7 Ti2 O2 89.52(16) . . ?
O7 Ti2 O4 90.29(17) . 11_644 ?
O7 Ti2 O4 93.16(17) . 13_645 ?
O7 Ti2 O4 93.16(17) 8_665 11_644 ?
O7 Ti2 O4 90.29(17) 8_665 13_645 ?
O7 Ti2 O7 100.4(3) 8_665 . ?
Ti2 Ti1 Ti2 133.59(6) . 4_665 ?
O7 Ti1 Ti2 113.69(13) . 4_665 ?
O7 Ti1 Ti2 22.96(12) 5_755 4_665 ?
O7 Ti1 Ti2 113.69(13) 5_755 . ?
O7 Ti1 Ti2 22.96(12) . . ?
O7 Ti1 O7 97.6(3) 5_755 . ?
O7 Ti1 O1 171.37(18) 5_755 . ?
O7 Ti1 O1 90.35(17) 5_755 5_755 ?
O7 Ti1 O1 171.37(18) . 5_755 ?
O7 Ti1 O1 90.35(17) . . ?
O7 Ti1 O3 91.12(18) . 11_644 ?
O7 Ti1 O3 91.12(18) 5_755 15_545 ?
O7 Ti1 O3 94.80(19) 5_755 11_644 ?
O7 Ti1 O3 94.80(19) . 15_545 ?
O1 Ti1 Ti2 74.90(12) . . ?
O1 Ti1 Ti2 148.83(13) 5_755 . ?
O1 Ti1 Ti2 74.90(12) 5_755 4_665 ?
O1 Ti1 Ti2 148.83(13) . 4_665 ?
O1 Ti1 O1 81.9(2) 5_755 . ?
O3 Ti1 Ti2 74.05(12) 15_545 4_665 ?
O3 Ti1 Ti2 74.05(12) 11_644 . ?
O3 Ti1 Ti2 109.67(14) 15_545 . ?
O3 Ti1 Ti2 109.67(14) 11_644 4_665 ?
O3 Ti1 O1 88.33(19) 15_545 5_755 ?
O3 Ti1 O1 84.88(18) 15_545 . ?
O3 Ti1 O1 88.32(19) 11_644 . ?
O3 Ti1 O1 84.88(18) 11_644 5_755 ?
O3 Ti1 O3 171.0(3) 15_545 11_644 ?
O5 S1 O6 120.7(5) . . ?
O5 S1 C4 107.3(5) . . ?
O5 S1 C7 106.9(4) . . ?
O6 S1 C4 108.0(4) . . ?
O6 S1 C7 108.3(5) . . ?
C7 S1 C4 104.4(3) . . ?
C13 O2 Ti2 133.9(4) . . ?
C14 O4 Ti2 133.1(4) . 12_565 ?
Ti1 O7 Ti2 134.2(2) . . ?
C13 O1 Ti1 131.9(4) . . ?
C14 O3 Ti1 133.2(4) . 12_565 ?
O4 C14 O3 125.2(6) . . ?
O4 C14 C10 117.6(5) . . ?
O3 C14 C10 117.2(5) . . ?
O2 C13 O1 124.8(5) . . ?
O2 C13 C1 117.6(5) . . ?
O1 C13 C1 117.6(5) . . ?
C6 C1 C13 118.9(6) . . ?
C6 C1 C2 121.4(6) . . ?
C2 C1 C13 119.7(6) . . ?
C9 C10 C14 122.6(7) . . ?
C11 C10 C14 120.8(7) . . ?
C11 C10 C9 116.3(9) . . ?
C1 C6 H6 120.1 . . ?
C1 C6 C5 119.8(6) . . ?
C5 C6 H6 120.1 . . ?
C5 C4 S1 118.8(7) . . ?
C3 C4 S1 118.7(6) . . ?
C3 C4 C5 122.6(6) . . ?
C6 C5 C4 117.8(7) . . ?
C6 C5 H5 121.1 . . ?
C4 C5 H5 121.1 . . ?
C1 C2 H2 120.4 . . ?
C3 C2 C1 119.1(7) . . ?
C3 C2 H2 120.4 . . ?
C4 C3 C2 119.3(7) . . ?
C4 C3 H3 120.3 . . ?
C2 C3 H3 120.3 . . ?
C8 C7 S1 118.5(7) . . ?
C8 C7 C12 116.7(9) . . ?
C12 C7 S1 124.0(7) . . ?
C7 C8 H8 119.4 . . ?
C7 C8 C9 121.1(11) . . ?
C9 C8 H8 119.4 . . ?
C10 C9 C8 122.2(11) . . ?
C10 C9 H9 118.9 . . ?
C8 C9 H9 118.9 . . ?
C10 C11 H11 118.9 . . ?
C10 C11 C12 122.3(11) . . ?
C12 C11 H11 118.9 . . ?
C7 C12 C11 119.9(12) . . ?
C7 C12 H12 120.0 . . ?
C11 C12 H12 120.0 . . ?

loop_
_geom_bond_atom_site_label_1
_geom_bond_atom_site_label_2
_geom_bond_distance
_geom_bond_site_symmetry_2
_geom_bond_publ_flag
Ti2 Ti1 3.3364(7) 3_645 ?
Ti2 Ti1 3.3364(7) . ?
Ti2 O2 2.045(4) 8_665 ?
Ti2 O2 2.045(4) . ?
Ti2 O4 2.017(4) 11_644 ?
Ti2 O4 2.017(4) 13_645 ?
Ti2 O7 1.814(4) . ?
Ti2 O7 1.814(4) 8_665 ?
Ti1 O7 1.808(4) 5_755 ?
Ti1 O7 1.808(4) . ?
Ti1 O1 2.062(4) . ?
Ti1 O1 2.062(4) 5_755 ?
Ti1 O3 2.004(4) 11_644 ?
Ti1 O3 2.004(4) 15_545 ?
S1 O5 1.425(9) . ?
S1 O6 1.438(9) . ?
S1 C4 1.778(7) . ?
S1 C7 1.777(8) . ?
O2 C13 1.264(7) . ?
O4 C14 1.251(7) . ?
O1 C13 1.269(7) . ?
O3 C14 1.259(7) . ?
C14 C10 1.492(9) . ?
C13 C1 1.485(8) . ?
C1 C6 1.380(9) . ?
C1 C2 1.393(9) . ?
C10 C9 1.335(14) . ?
C10 C11 1.310(14) . ?
C6 H6 0.9300 . ?
C6 C5 1.390(9) . ?
C4 C5 1.398(11) . ?
C4 C3 1.368(12) . ?
C5 H5 0.9300 . ?
C2 H2 0.9300 . ?
C2 C3 1.379(10) . ?
C3 H3 0.9300 . ?
C7 C8 1.319(14) . ?
C7 C12 1.343(15) . ?
C8 H8 0.9300 . ?
C8 C9 1.349(14) . ?
C9 H9 0.9300 . ?
C11 H11 0.9300 . ?
C11 C12 1.369(15) . ?
C12 H12 0.9300 . ?

loop_
_geom_torsion_atom_site_label_1
_geom_torsion_atom_site_label_2
_geom_torsion_atom_site_label_3
_geom_torsion_atom_site_label_4
_geom_torsion
_geom_torsion_site_symmetry_1
_geom_torsion_site_symmetry_2
_geom_torsion_site_symmetry_3
_geom_torsion_site_symmetry_4
_geom_torsion_publ_flag
Ti2 Ti1 O7 Ti2 -153.4(3) 4_665 . . . ?
Ti2 O2 C13 O1 5.7(9) . . . . ?
Ti2 O2 C13 C1 -176.1(4) . . . . ?
Ti2 O4 C14 O3 -4.6(10) 12_565 . . . ?
Ti2 O4 C14 C10 174.9(4) 12_565 . . . ?
Ti1 Ti2 O7 Ti1 154.2(3) 3_645 . . . ?
Ti1 O1 C13 O2 -6.7(9) . . . . ?
Ti1 O1 C13 C1 175.2(4) . . . . ?
Ti1 O3 C14 O4 9.7(10) 12_565 . . . ?
Ti1 O3 C14 C10 -169.9(5) 12_565 . . . ?
S1 C4 C5 C6 180.0(5) . . . . ?
S1 C4 C3 C2 -179.4(5) . . . . ?
S1 C7 C8 C9 -177.2(13) . . . . ?
S1 C7 C12 C11 175.9(13) . . . . ?
O2 Ti2 O7 Ti1 -20.0(12) 8_665 . . . ?
O2 Ti2 O7 Ti1 -47.3(3) . . . . ?
O2 C13 C1 C6 -3.0(9) . . . . ?
O2 C13 C1 C2 177.4(6) . . . . ?
O4 Ti2 O7 Ti1 -132.2(3) 13_645 . . . ?
O4 Ti2 O7 Ti1 43.6(3) 11_644 . . . ?
O4 C14 C10 C9 -9.4(13) . . . . ?
O4 C14 C10 C11 176.9(11) . . . . ?
O7 Ti2 O7 Ti1 136.9(4) 8_665 . . . ?
O7 Ti1 O7 Ti2 -136.3(4) 5_755 . . . ?
O1 Ti1 O7 Ti2 47.0(3) . . . . ?
O1 C13 C1 C6 175.3(6) . . . . ?
O1 C13 C1 C2 -4.3(8) . . . . ?
O3 Ti1 O7 Ti2 131.9(3) 15_545 . . . ?
O3 Ti1 O7 Ti2 -41.3(3) 11_644 . . . ?
O3 C14 C10 C9 170.1(10) . . . . ?
O3 C14 C10 C11 -3.5(13) . . . . ?
C14 C10 C9 C8 -177.0(13) . . . . ?
C14 C10 C11 C12 175.0(14) . . . . ?
C13 C1 C6 C5 -177.5(6) . . . . ?
C13 C1 C2 C3 178.1(6) . . . . ?
C1 C6 C5 C4 -1.5(10) . . . . ?
C1 C2 C3 C4 0.3(11) . . . . ?
C10 C11 C12 C7 8(3) . . . . ?
O5 S1 C4 C5 -157.5(6) . . . . ?
O5 S1 C4 C3 22.0(7) . . . . ?
O5 S1 C7 C8 80.1(12) . . . . ?
O5 S1 C7 C12 -110.6(13) . . . . ?
O6 S1 C4 C5 -25.9(7) . . . . ?
O6 S1 C4 C3 153.6(6) . . . . ?
O6 S1 C7 C8 -51.5(11) . . . . ?
O6 S1 C7 C12 117.9(13) . . . . ?
C6 C1 C2 C3 -1.5(10) . . . . ?
C4 S1 C7 C8 -166.4(11) . . . . ?
C4 S1 C7 C12 2.9(14) . . . . ?
C5 C4 C3 C2 0.2(11) . . . . ?
C2 C1 C6 C5 2.1(10) . . . . ?
C3 C4 C5 C6 0.4(11) . . . . ?
C7 S1 C4 C5 89.2(6) . . . . ?
C7 S1 C4 C3 -91.2(7) . . . . ?
C7 C8 C9 C10 -4(3) . . . . ?
C8 C7 C12 C11 -15(2) . . . . ?
C9 C10 C11 C12 1(2) . . . . ?
C11 C10 C9 C8 -3(2) . . . . ?
C12 C7 C8 C9 13(2) . . . . ?

loop_
_platon_squeeze_void_nr
_platon_squeeze_void_average_x
_platon_squeeze_void_average_y
_platon_squeeze_void_average_z
_platon_squeeze_void_volume
_platon_squeeze_void_count_electrons
_platon_squeeze_void_content
1 0.000 0.000 -0.012 588 56 ' '
2 0.000 0.500 0.250 317 18 ' '
3 0.000 0.500 0.750 317 17 ' '
4 0.500 0.000 0.250 317 17 ' '
5 0.500 1.000 0.750 317 18 ' '
6 0.500 0.500 0.623 588 56 ' '
